data_1549224
loop_
_publ_author_name
'Lin, Yi-Chun'
'Gilhula, James C.'
'Radosevich, Alexander T.'

_publ_section_title
;
 Nontrigonal constraint enhances 1,2-addition reactivity of phosphazenes.
;
_journal_issue 18
_journal_name_full 'Chemical science'
_journal_page_first 4338
_journal_page_last 4347
_journal_paper_doi 10.1039/c8sc00929e
_journal_volume 9
_journal_year 2018
_chemical_formula_sum 'C26 H33 N2 O2 P'
_chemical_formula_weight 436.51
_space_group_crystal_system monoclinic
_space_group_IT_number 14
_space_group_name_Hall '-P 2yn'
_space_group_name_H-M_alt 'P 1 21/n 1'
_symmetry_space_group_name_Hall '-P 2yn'
_symmetry_space_group_name_H-M 'P 1 21/n 1'
_atom_sites_solution_hydrogens geom
_audit_creation_method SHELXL-2018/1
_audit_update_record
;
2018-02-27 deposited with the CCDC.
2018-04-06 downloaded from the CCDC.
;
_cell_angle_alpha 90
_cell_angle_beta 99.539(6)
_cell_angle_gamma 90
_cell_formula_units_Z 4
_cell_length_a 8.587(2)
_cell_length_b 17.687(5)
_cell_length_c 16.430(5)
_cell_measurement_reflns_used 4676
_cell_measurement_temperature 213(2)
_cell_measurement_theta_max 28.275
_cell_measurement_theta_min 2.305
_cell_volume 2460.9(12)
_computing_structure_refinement 'SHELXL-2018/1 (Sheldrick, 2018)'
_diffrn_ambient_temperature 213(2)
_diffrn_measured_fraction_theta_full 0.980
_diffrn_measured_fraction_theta_max 0.980
_diffrn_measurement_device_type 'CCD area detector'
_diffrn_measurement_method 'phi and omega scans'
_diffrn_radiation_type MoK\a
_diffrn_radiation_wavelength 0.71073
_diffrn_reflns_av_R_equivalents 0.0270
_diffrn_reflns_av_unetI/netI 0.0253
_diffrn_reflns_Laue_measured_fraction_full 0.980
_diffrn_reflns_Laue_measured_fraction_max 0.980
_diffrn_reflns_limit_h_max 10
_diffrn_reflns_limit_h_min -7
_diffrn_reflns_limit_k_max 21
_diffrn_reflns_limit_k_min -16
_diffrn_reflns_limit_l_max 19
_diffrn_reflns_limit_l_min -19
_diffrn_reflns_number 11025
_diffrn_reflns_point_group_measured_fraction_full 0.980
_diffrn_reflns_point_group_measured_fraction_max 0.980
_diffrn_reflns_theta_full 24.998
_diffrn_reflns_theta_max 24.998
_diffrn_reflns_theta_min 1.704
_exptl_absorpt_coefficient_mu 0.136
_exptl_absorpt_correction_T_max 0.9892
_exptl_absorpt_correction_T_min 0.243577
_exptl_absorpt_correction_type multi-scan
_exptl_absorpt_process_details
'SADABS was used for absorption correction. R(int) was 0.0676 before and 0.0089 after correction. The Ratio of minimum to maximum transmission is 0.2436. The \l/2 correction factor is 0.0015.'
_exptl_crystal_colour colorless
_exptl_crystal_density_diffrn 1.178
_exptl_crystal_description rod
_exptl_crystal_F_000 936
_exptl_crystal_size_max 0.200
_exptl_crystal_size_mid 0.170
_exptl_crystal_size_min 0.080
_refine_diff_density_max 0.366
_refine_diff_density_min -0.254
_refine_diff_density_rms 0.040
_refine_ls_extinction_method none
_refine_ls_goodness_of_fit_ref 0.997
_refine_ls_hydrogen_treatment constr
_refine_ls_matrix_type full
_refine_ls_number_parameters 286
_refine_ls_number_reflns 4251
_refine_ls_number_restraints 0
_refine_ls_restrained_S_all 0.997
_refine_ls_R_factor_all 0.0576
_refine_ls_R_factor_gt 0.0494
_refine_ls_shift/su_max 0.000
_refine_ls_shift/su_mean 0.000
_refine_ls_structure_factor_coef Fsqd
_refine_ls_weighting_details 'w=1/[\s^2^(Fo^2^)+(0.0744P)^2^+1.1894P] where P=(Fo^2^+2Fc^2^)/3'
_refine_ls_weighting_scheme calc
_refine_ls_wR_factor_gt 0.1325
_refine_ls_wR_factor_ref 0.1385
_reflns_Friedel_coverage 0.000
_reflns_number_gt 3628
_reflns_number_total 4251
_reflns_threshold_expression 'I > 2\s(I)'
_cod_data_source_file c8sc00929e2.cif
_cod_data_source_block 7_1821118
_cod_depositor_comments 'Adding full bibliography for 1549222--1549228.cif.'
_cod_database_code 1549224
_shelx_shelxl_version_number 2018/1
_shelx_space_group_comment
;
The symmetry employed for this shelxl refinement is uniquely defined
by the following loop, which should always be used as a source of
symmetry information in preference to the above space-group names.
They are only intended as comments.
;
_shelx_estimated_absorpt_t_min 0.973
_shelx_estimated_absorpt_t_max 0.989

loop_
_space_group_symop_operation_xyz
'x, y, z'
'-x+1/2, y+1/2, -z+1/2'
'-x, -y, -z'
'x-1/2, -y-1/2, z-1/2'

loop_
_atom_site_label
_atom_site_type_symbol
_atom_site_fract_x
_atom_site_fract_y
_atom_site_fract_z
_atom_site_U_iso_or_equiv
_atom_site_adp_type
_atom_site_occupancy
_atom_site_site_symmetry_order
_atom_site_calc_flag
_atom_site_refinement_flags_posn
_atom_site_refinement_flags_adp
C1 C 0.5173(2) 0.28509(11) 0.61986(11) 0.0328(4) Uani 1 1 d . .
C2 C 0.5929(2) 0.35582(11) 0.62136(12) 0.0389(5) Uani 1 1 d . .
C3 C 0.6863(3) 0.37116(14) 0.56196(15) 0.0530(6) Uani 1 1 d . .
H3 H 0.736205 0.418466 0.561920 0.064 Uiso 1 1 calc R U
C4 C 0.7072(3) 0.31837(14) 0.50313(15) 0.0565(6) Uani 1 1 d . .
H4 H 0.769869 0.329879 0.462986 0.068 Uiso 1 1 calc R U
C5 C 0.6364(3) 0.24911(14) 0.50333(13) 0.0489(6) Uani 1 1 d . .
H5 H 0.652809 0.213224 0.463402 0.059 Uiso 1 1 calc R U
C6 C 0.5408(2) 0.23014(11) 0.56087(12) 0.0382(5) Uani 1 1 d . .
C7 C 0.4701(3) 0.15184(12) 0.55814(14) 0.0487(6) Uani 1 1 d . .
H7 H 0.392416 0.151182 0.596429 0.058 Uiso 1 1 calc R U
C8 C 0.3831(4) 0.13054(18) 0.47306(19) 0.0788(9) Uani 1 1 d . .
H8A H 0.457974 0.126560 0.435049 0.118 Uiso 1 1 calc R U
H8B H 0.305460 0.169109 0.453734 0.118 Uiso 1 1 calc R U
H8C H 0.330454 0.082352 0.476061 0.118 Uiso 1 1 calc R U
C9 C 0.5964(4) 0.09298(14) 0.5885(2) 0.0756(8) Uani 1 1 d . .
H9A H 0.548442 0.043234 0.586693 0.113 Uiso 1 1 calc R U
H9B H 0.644465 0.104647 0.644754 0.113 Uiso 1 1 calc R U
H9C H 0.676664 0.093670 0.553312 0.113 Uiso 1 1 calc R U
C10 C 0.5688(3) 0.41479(12) 0.68454(14) 0.0485(6) Uani 1 1 d . .
H10 H 0.521777 0.388388 0.727728 0.058 Uiso 1 1 calc R U
C11 C 0.7195(4) 0.4515(2) 0.7276(2) 0.0949(11) Uani 1 1 d . .
H11A H 0.769698 0.478311 0.687486 0.142 Uiso 1 1 calc R U
H11B H 0.790512 0.412818 0.754165 0.142 Uiso 1 1 calc R U
H11C H 0.694778 0.486734 0.768867 0.142 Uiso 1 1 calc R U
C12 C 0.4518(5) 0.4743(2) 0.6486(2) 0.0998(12) Uani 1 1 d . .
H12A H 0.492951 0.501577 0.605532 0.150 Uiso 1 1 calc R U
H12B H 0.434391 0.509301 0.691642 0.150 Uiso 1 1 calc R U
H12C H 0.352710 0.450346 0.625453 0.150 Uiso 1 1 calc R U
C13 C 0.5070(3) 0.13658(11) 0.82065(13) 0.0404(5) Uani 1 1 d . .
C14 C 0.6466(3) 0.17471(14) 0.81846(16) 0.0574(6) Uani 1 1 d . .
H14 H 0.657008 0.206596 0.773899 0.069 Uiso 1 1 calc R U
C15 C 0.7693(3) 0.16533(17) 0.88205(19) 0.0724(8) Uani 1 1 d . .
H15 H 0.865070 0.190776 0.881018 0.087 Uiso 1 1 calc R U
C16 C 0.7545(4) 0.1196(2) 0.94691(18) 0.0790(9) Uani 1 1 d . .
H16 H 0.839178 0.114221 0.990788 0.095 Uiso 1 1 calc R U
C17 C 0.6152(4) 0.08093(18) 0.94834(16) 0.0746(9) Uani 1 1 d . .
H17 H 0.605700 0.048929 0.992931 0.090 Uiso 1 1 calc R U
C18 C 0.4892(3) 0.08920(13) 0.88415(14) 0.0523(6) Uani 1 1 d . .
H18 H 0.394141 0.062901 0.884352 0.063 Uiso 1 1 calc R U
C19 C 0.3005(3) 0.33864(12) 0.82531(12) 0.0428(5) Uani 1 1 d . .
C20 C 0.4234(3) 0.36798(16) 0.87863(14) 0.0619(7) Uani 1 1 d . .
H20 H 0.507116 0.336808 0.902721 0.074 Uiso 1 1 calc R U
C21 C 0.4237(4) 0.44441(19) 0.89707(18) 0.0797(9) Uani 1 1 d . .
H21 H 0.508573 0.465362 0.933622 0.096 Uiso 1 1 calc R U
C22 C 0.3006(4) 0.48974(17) 0.8621(2) 0.0803(9) Uani 1 1 d . .
H22 H 0.300783 0.541538 0.874949 0.096 Uiso 1 1 calc R U
C23 C 0.1795(4) 0.45961(16) 0.8094(2) 0.0728(8) Uani 1 1 d . .
H23 H 0.095820 0.490807 0.785363 0.087 Uiso 1 1 calc R U
C24 C 0.1768(3) 0.38381(14) 0.79039(16) 0.0565(6) Uani 1 1 d . .
H24 H 0.091402 0.363132 0.753969 0.068 Uiso 1 1 calc R U
C25 C 0.0846(4) 0.2367(2) 0.59369(19) 0.0860(10) Uani 1 1 d . .
H25A H 0.029008 0.197067 0.559811 0.129 Uiso 1 1 calc R U
H25B H 0.172261 0.254550 0.568485 0.129 Uiso 1 1 calc R U
H25C H 0.012892 0.278274 0.598213 0.129 Uiso 1 1 calc R U
C26 C 0.0242(3) 0.1744(2) 0.7181(2) 0.0908(11) Uani 1 1 d . .
H26A H -0.058007 0.211356 0.721261 0.136 Uiso 1 1 calc R U
H26B H 0.072893 0.159845 0.773438 0.136 Uiso 1 1 calc R U
H26C H -0.021470 0.130143 0.688410 0.136 Uiso 1 1 calc R U
N1 N 0.4195(2) 0.27302(9) 0.67805(11) 0.0465(5) Uani 1 1 d . .
N2 N 0.1436(2) 0.20724(12) 0.67480(13) 0.0583(6) Uani 1 1 d . .
O1 O 0.37864(16) 0.14416(8) 0.75689(9) 0.0405(3) Uani 1 1 d . .
O2 O 0.29964(19) 0.26148(8) 0.81011(9) 0.0481(4) Uani 1 1 d . .
P1 P 0.31882(6) 0.22595(3) 0.72287(3) 0.03564(18) Uani 1 1 d . .

loop_
_atom_site_aniso_label
_atom_site_aniso_U_11
_atom_site_aniso_U_22
_atom_site_aniso_U_33
_atom_site_aniso_U_23
_atom_site_aniso_U_13
_atom_site_aniso_U_12
C1 0.0317(10) 0.0360(10) 0.0317(9) 0.0056(8) 0.0078(8) -0.0004(8)
C2 0.0370(11) 0.0390(11) 0.0409(11) 0.0056(9) 0.0068(9) -0.0045(9)
C3 0.0500(14) 0.0486(13) 0.0644(15) 0.0091(11) 0.0208(12) -0.0115(11)
C4 0.0530(14) 0.0677(16) 0.0558(14) 0.0100(12) 0.0294(12) -0.0034(12)
C5 0.0485(13) 0.0592(14) 0.0427(12) -0.0022(10) 0.0183(10) 0.0060(11)
C6 0.0346(11) 0.0424(11) 0.0383(10) 0.0013(8) 0.0076(9) 0.0030(9)
C7 0.0542(14) 0.0411(12) 0.0543(13) -0.0103(10) 0.0196(11) -0.0029(10)
C8 0.083(2) 0.0731(19) 0.0781(19) -0.0246(16) 0.0055(16) -0.0172(16)
C9 0.087(2) 0.0428(14) 0.098(2) 0.0061(14) 0.0186(17) 0.0051(13)
C10 0.0573(15) 0.0393(12) 0.0495(12) -0.0025(9) 0.0102(11) -0.0150(10)
C11 0.087(2) 0.113(3) 0.078(2) -0.029(2) -0.0052(18) -0.028(2)
C12 0.124(3) 0.080(2) 0.089(2) -0.0351(18) -0.002(2) 0.032(2)
C13 0.0416(12) 0.0336(10) 0.0449(11) -0.0067(9) 0.0044(9) 0.0071(9)
C14 0.0466(14) 0.0566(15) 0.0666(15) -0.0029(12) 0.0023(12) -0.0018(11)
C15 0.0545(17) 0.0759(19) 0.080(2) -0.0161(16) -0.0076(15) 0.0016(14)
C16 0.075(2) 0.091(2) 0.0605(17) -0.0216(16) -0.0195(16) 0.0203(18)
C17 0.098(3) 0.0739(19) 0.0487(15) 0.0054(13) 0.0023(16) 0.0268(18)
C18 0.0605(15) 0.0460(13) 0.0504(13) 0.0034(10) 0.0093(12) 0.0110(11)
C19 0.0526(14) 0.0459(12) 0.0343(10) 0.0063(9) 0.0200(10) 0.0113(10)
C20 0.0671(17) 0.0768(18) 0.0403(12) -0.0055(12) 0.0042(12) 0.0209(14)
C21 0.092(2) 0.087(2) 0.0590(16) -0.0310(15) 0.0073(16) -0.0012(18)
C22 0.106(3) 0.0544(16) 0.086(2) -0.0186(15) 0.0311(19) 0.0108(17)
C23 0.082(2) 0.0533(16) 0.0842(19) 0.0007(14) 0.0180(17) 0.0260(15)
C24 0.0538(15) 0.0536(14) 0.0628(15) 0.0035(11) 0.0117(12) 0.0143(11)
C25 0.073(2) 0.107(3) 0.0693(19) 0.0139(18) -0.0142(16) 0.0108(18)
C26 0.0425(16) 0.103(2) 0.127(3) 0.041(2) 0.0155(17) -0.0159(16)
N1 0.0604(12) 0.0350(9) 0.0511(10) -0.0043(8) 0.0292(9) -0.0067(8)
N2 0.0399(11) 0.0648(13) 0.0680(13) 0.0254(11) 0.0023(10) -0.0037(9)
O1 0.0386(8) 0.0341(7) 0.0476(8) 0.0047(6) 0.0033(6) -0.0031(6)
O2 0.0654(11) 0.0417(8) 0.0435(8) 0.0109(6) 0.0274(7) 0.0113(7)
P1 0.0372(3) 0.0331(3) 0.0388(3) 0.0063(2) 0.0128(2) -0.0010(2)

loop_
_atom_type_symbol
_atom_type_description
_atom_type_scat_dispersion_real
_atom_type_scat_dispersion_imag
_atom_type_scat_source
C C 0.0033 0.0016 'International Tables Vol C Tables 4.2.6.8 and 6.1.1.4'
H H 0.0000 0.0000 'International Tables Vol C Tables 4.2.6.8 and 6.1.1.4'
N N 0.0061 0.0033 'International Tables Vol C Tables 4.2.6.8 and 6.1.1.4'
O O 0.0106 0.0060 'International Tables Vol C Tables 4.2.6.8 and 6.1.1.4'
P P 0.1023 0.0942 'International Tables Vol C Tables 4.2.6.8 and 6.1.1.4'

loop_
_geom_angle_atom_site_label_1
_geom_angle_atom_site_label_2
_geom_angle_atom_site_label_3
_geom_angle
N1 C1 C2 116.99(17)
N1 C1 C6 122.58(17)
C2 C1 C6 120.43(17)
C3 C2 C1 118.66(19)
C3 C2 C10 120.59(19)
C1 C2 C10 120.72(17)
C4 C3 C2 121.2(2)
C4 C3 H3 119.4
C2 C3 H3 119.4
C5 C4 C3 119.7(2)
C5 C4 H4 120.1
C3 C4 H4 120.1
C4 C5 C6 122.0(2)
C4 C5 H5 119.0
C6 C5 H5 119.0
C5 C6 C1 117.91(19)
C5 C6 C7 118.70(19)
C1 C6 C7 123.37(17)
C6 C7 C8 112.9(2)
C6 C7 C9 110.8(2)
C8 C7 C9 110.2(2)
C6 C7 H7 107.6
C8 C7 H7 107.6
C9 C7 H7 107.6
C7 C8 H8A 109.5
C7 C8 H8B 109.5
H8A C8 H8B 109.5
C7 C8 H8C 109.5
H8A C8 H8C 109.5
H8B C8 H8C 109.5
C7 C9 H9A 109.5
C7 C9 H9B 109.5
H9A C9 H9B 109.5
C7 C9 H9C 109.5
H9A C9 H9C 109.5
H9B C9 H9C 109.5
C12 C10 C2 111.8(2)
C12 C10 C11 110.3(3)
C2 C10 C11 114.5(2)
C12 C10 H10 106.6
C2 C10 H10 106.6
C11 C10 H10 106.6
C10 C11 H11A 109.5
C10 C11 H11B 109.5
H11A C11 H11B 109.5
C10 C11 H11C 109.5
H11A C11 H11C 109.5
H11B C11 H11C 109.5
C10 C12 H12A 109.5
C10 C12 H12B 109.5
H12A C12 H12B 109.5
C10 C12 H12C 109.5
H12A C12 H12C 109.5
H12B C12 H12C 109.5
C18 C13 C14 121.8(2)
C18 C13 O1 117.2(2)
C14 C13 O1 121.0(2)
C15 C14 C13 118.9(3)
C15 C14 H14 120.5
C13 C14 H14 120.5
C16 C15 C14 120.7(3)
C16 C15 H15 119.6
C14 C15 H15 119.6
C15 C16 C17 120.1(3)
C15 C16 H16 120.0
C17 C16 H16 120.0
C16 C17 C18 120.2(3)
C16 C17 H17 119.9
C18 C17 H17 119.9
C13 C18 C17 118.2(3)
C13 C18 H18 120.9
C17 C18 H18 120.9
C20 C19 C24 120.7(2)
C20 C19 O2 118.2(2)
C24 C19 O2 121.0(2)
C19 C20 C21 119.2(3)
C19 C20 H20 120.4
C21 C20 H20 120.4
C22 C21 C20 120.3(3)
C22 C21 H21 119.9
C20 C21 H21 119.9
C23 C22 C21 119.7(3)
C23 C22 H22 120.1
C21 C22 H22 120.1
C22 C23 C24 120.9(3)
C22 C23 H23 119.5
C24 C23 H23 119.5
C19 C24 C23 119.2(3)
C19 C24 H24 120.4
C23 C24 H24 120.4
N2 C25 H25A 109.5
N2 C25 H25B 109.5
H25A C25 H25B 109.5
N2 C25 H25C 109.5
H25A C25 H25C 109.5
H25B C25 H25C 109.5
N2 C26 H26A 109.5
N2 C26 H26B 109.5
H26A C26 H26B 109.5
N2 C26 H26C 109.5
H26A C26 H26C 109.5
H26B C26 H26C 109.5
C1 N1 P1 153.82(15)
C25 N2 C26 115.2(2)
C25 N2 P1 122.31(19)
C26 N2 P1 121.0(2)
C13 O1 P1 121.03(12)
C19 O2 P1 123.36(12)
N1 P1 O2 112.35(9)
N1 P1 O1 120.04(9)
O2 P1 O1 96.70(8)
N1 P1 N2 116.46(11)
O2 P1 N2 107.06(11)
O1 P1 N2 101.79(9)

loop_
_geom_bond_atom_site_label_1
_geom_bond_atom_site_label_2
_geom_bond_distance
C1 N1 1.390(2)
C1 C2 1.408(3)
C1 C6 1.410(3)
C2 C3 1.389(3)
C2 C10 1.510(3)
C3 C4 1.377(3)
C3 H3 0.9400
C4 C5 1.368(3)
C4 H4 0.9400
C5 C6 1.392(3)
C5 H5 0.9400
C6 C7 1.510(3)
C7 C8 1.519(4)
C7 C9 1.526(4)
C7 H7 0.9900
C8 H8A 0.9700
C8 H8B 0.9700
C8 H8C 0.9700
C9 H9A 0.9700
C9 H9B 0.9700
C9 H9C 0.9700
C10 C12 1.507(4)
C10 C11 1.514(4)
C10 H10 0.9900
C11 H11A 0.9700
C11 H11B 0.9700
C11 H11C 0.9700
C12 H12A 0.9700
C12 H12B 0.9700
C12 H12C 0.9700
C13 C18 1.366(3)
C13 C14 1.381(3)
C13 O1 1.396(3)
C14 C15 1.365(4)
C14 H14 0.9400
C15 C16 1.361(5)
C15 H15 0.9400
C16 C17 1.381(5)
C16 H16 0.9400
C17 C18 1.388(4)
C17 H17 0.9400
C18 H18 0.9400
C19 C20 1.358(3)
C19 C24 1.376(3)
C19 O2 1.387(3)
C20 C21 1.385(4)
C20 H20 0.9400
C21 C22 1.375(4)
C21 H21 0.9400
C22 C23 1.347(4)
C22 H22 0.9400
C23 C24 1.376(4)
C23 H23 0.9400
C24 H24 0.9400
C25 N2 1.442(3)
C25 H25A 0.9700
C25 H25B 0.9700
C25 H25C 0.9700
C26 N2 1.462(3)
C26 H26A 0.9700
C26 H26B 0.9700
C26 H26C 0.9700
N1 P1 1.4810(17)
N2 P1 1.613(2)
O1 P1 1.6044(15)
O2 P1 1.5985(15)

loop_
_geom_torsion_atom_site_label_1
_geom_torsion_atom_site_label_2
_geom_torsion_atom_site_label_3
_geom_torsion_atom_site_label_4
_geom_torsion
N1 C1 C2 C3 -177.3(2)
C6 C1 C2 C3 2.2(3)
N1 C1 C2 C10 0.8(3)
C6 C1 C2 C10 -179.76(19)
C1 C2 C3 C4 -0.9(3)
C10 C2 C3 C4 -178.9(2)
C2 C3 C4 C5 -0.7(4)
C3 C4 C5 C6 1.0(4)
C4 C5 C6 C1 0.3(3)
C4 C5 C6 C7 -178.6(2)
N1 C1 C6 C5 177.5(2)
C2 C1 C6 C5 -1.9(3)
N1 C1 C6 C7 -3.6(3)
C2 C1 C6 C7 176.92(19)
C5 C6 C7 C8 -52.1(3)
C1 C6 C7 C8 129.1(2)
C5 C6 C7 C9 72.1(3)
C1 C6 C7 C9 -106.7(2)
C3 C2 C10 C12 77.3(3)
C1 C2 C10 C12 -100.7(3)
C3 C2 C10 C11 -49.0(3)
C1 C2 C10 C11 132.9(2)
C18 C13 C14 C15 -0.8(4)
O1 C13 C14 C15 -179.7(2)
C13 C14 C15 C16 -0.4(4)
C14 C15 C16 C17 1.1(5)
C15 C16 C17 C18 -0.7(4)
C14 C13 C18 C17 1.2(3)
O1 C13 C18 C17 -179.9(2)
C16 C17 C18 C13 -0.4(4)
C24 C19 C20 C21 -0.6(4)
O2 C19 C20 C21 -177.6(2)
C19 C20 C21 C22 0.4(4)
C20 C21 C22 C23 -0.3(5)
C21 C22 C23 C24 0.4(5)
C20 C19 C24 C23 0.7(4)
O2 C19 C24 C23 177.6(2)
C22 C23 C24 C19 -0.6(4)
C2 C1 N1 P1 -171.7(3)
C6 C1 N1 P1 8.9(5)
C18 C13 O1 P1 132.35(17)
C14 C13 O1 P1 -48.7(2)
C20 C19 O2 P1 -112.7(2)
C24 C19 O2 P1 70.2(2)
C1 N1 P1 O2 158.3(4)
C1 N1 P1 O1 45.8(4)
C1 N1 P1 N2 -77.7(4)
C19 O2 P1 N1 31.5(2)
C19 O2 P1 O1 157.88(17)
C19 O2 P1 N2 -97.57(18)
C13 O1 P1 N1 67.47(18)
C13 O1 P1 O2 -53.20(15)
C13 O1 P1 N2 -162.24(15)
C25 N2 P1 N1 -2.2(3)
C26 N2 P1 N1 -167.9(2)
C25 N2 P1 O2 124.5(2)
C26 N2 P1 O2 -41.2(3)
C25 N2 P1 O1 -134.7(2)
C26 N2 P1 O1 59.7(2)
